data_2232433
loop_
_publ_author_name
'Dufour, Jeremy'
'Maji, Modhu Sudan'
'Bolte, Michael'

_publ_section_title
;
 (9<i>R</i>,10<i>R</i>,10a<i>R</i>)-9-(2-Bromophenyl)-10-nitro-6-phenyl-10,10a-dihydro-9<i>H</i>-benzo[<i>c</i>]chromene-8-carbaldehyde
;
_journal_coeditor_code QM2032
_journal_issue 11
_journal_name_full 'Acta Crystallographica Section E'
_journal_page_first o2844
_journal_paper_doi 10.1107/S160053681103995X
_journal_volume 67
_journal_year 2011
_chemical_formula_iupac 'C26 H18 Br N O4'
_chemical_formula_moiety 'C26 H18 Br N O4'
_chemical_formula_sum 'C26 H18 Br N O4'
_chemical_formula_weight 488.32
_chemical_name_systematic
;
(9<i>R</i>,10<i>R</i>,10a<i>R</i>)-9-(2-Bromophenyl)-10-nitro-6-phenyl-
10,10a-dihydro-9<i>H</i>-benzo[<i>c</i>]chromene-8-carbaldehyde
;
_space_group_IT_number 4
_symmetry_cell_setting monoclinic
_symmetry_space_group_name_Hall 'P 2yb'
_symmetry_space_group_name_H-M 'P 1 21 1'
_atom_sites_solution_hydrogens geom
_atom_sites_solution_primary direct
_atom_sites_solution_secondary difmap
_audit_creation_method SHELXL-97
_cell_angle_alpha 90.00
_cell_angle_beta 90.642(9)
_cell_angle_gamma 90.00
_cell_formula_units_Z 2
_cell_length_a 7.1583(8)
_cell_length_b 13.2036(12)
_cell_length_c 11.2510(14)
_cell_measurement_reflns_used 5380
_cell_measurement_temperature 173(2)
_cell_measurement_theta_max 25.9
_cell_measurement_theta_min 3.6
_cell_volume 1063.3(2)
_computing_cell_refinement 'X-AREA (Stoe & Cie, 2001)'
_computing_data_collection 'X-AREA (Stoe & Cie, 2001)'
_computing_data_reduction 'X-AREA (Stoe & Cie, 2001)'
_computing_molecular_graphics 'XP (Sheldrick, 2008)'
_computing_publication_material 'SHELXL97 (Sheldrick, 2008)'
_computing_structure_refinement 'SHELXL97 (Sheldrick, 2008)'
_computing_structure_solution 'SHELXS97 (Sheldrick, 2008)'
_diffrn_ambient_temperature 173(2)
_diffrn_measured_fraction_theta_full 0.994
_diffrn_measured_fraction_theta_max 0.993
_diffrn_measurement_device_type 'Stoe IPDS II two-circle'
_diffrn_measurement_method \w
_diffrn_radiation_monochromator graphite
_diffrn_radiation_source 'fine-focus sealed tube'
_diffrn_radiation_type MoK\a
_diffrn_radiation_wavelength 0.71073
_diffrn_reflns_av_R_equivalents 0.0339
_diffrn_reflns_av_sigmaI/netI 0.0386
_diffrn_reflns_limit_h_max 8
_diffrn_reflns_limit_h_min -8
_diffrn_reflns_limit_k_max 16
_diffrn_reflns_limit_k_min -16
_diffrn_reflns_limit_l_max 13
_diffrn_reflns_limit_l_min -11
_diffrn_reflns_number 6069
_diffrn_reflns_theta_full 25.00
_diffrn_reflns_theta_max 25.58
_diffrn_reflns_theta_min 3.58
_diffrn_standards_number 0
_exptl_absorpt_coefficient_mu 1.967
_exptl_absorpt_correction_T_max 0.7062
_exptl_absorpt_correction_T_min 0.5377
_exptl_absorpt_correction_type multi-scan
_exptl_absorpt_process_details '(MULABS; Spek, 2009; Blessing, 1995)'
_exptl_crystal_colour yellow
_exptl_crystal_density_diffrn 1.525
_exptl_crystal_density_method 'not measured'
_exptl_crystal_description plate
_exptl_crystal_F_000 496
_exptl_crystal_size_max 0.36
_exptl_crystal_size_mid 0.35
_exptl_crystal_size_min 0.19
_refine_diff_density_max 0.586
_refine_diff_density_min -0.597
_refine_ls_abs_structure_details 'Flack (1983), 1700 Friedel pairs'
_refine_ls_abs_structure_Flack -0.003(8)
_refine_ls_extinction_coef 0.021(2)
_refine_ls_extinction_expression Fc^*^=kFc[1+0.001xFc^2^\l^3^/sin(2\q)]^-1/4^
_refine_ls_extinction_method 'SHELXL97 (Sheldrick, 2008)'
_refine_ls_goodness_of_fit_ref 0.995
_refine_ls_hydrogen_treatment constr
_refine_ls_matrix_type full
_refine_ls_number_parameters 290
_refine_ls_number_reflns 3778
_refine_ls_number_restraints 1
_refine_ls_restrained_S_all 0.994
_refine_ls_R_factor_all 0.0399
_refine_ls_R_factor_gt 0.0358
_refine_ls_shift/su_max 0.001
_refine_ls_shift/su_mean 0.000
_refine_ls_structure_factor_coef Fsqd
_refine_ls_weighting_details 'calc w=1/[\s^2^(Fo^2^)+(0.0608P)^2^] where P=(Fo^2^+2Fc^2^)/3'
_refine_ls_weighting_scheme calc
_refine_ls_wR_factor_gt 0.0854
_refine_ls_wR_factor_ref 0.0870
_reflns_number_gt 3443
_reflns_number_total 3778
_reflns_threshold_expression I>2\s(I)
_cod_data_source_file qm2032.cif
_cod_data_source_block I
_cod_original_sg_symbol_H-M 'P 21'
_cod_database_code 2232433
_cod_database_fobs_code 2232433

loop_
_symmetry_equiv_pos_as_xyz
'x, y, z'
'-x, y+1/2, -z'

loop_
_atom_site_type_symbol
_atom_site_label
_atom_site_fract_x
_atom_site_fract_y
_atom_site_fract_z
_atom_site_U_iso_or_equiv
_atom_site_adp_type
_atom_site_calc_flag
_atom_site_refinement_flags
_atom_site_occupancy
_atom_site_symmetry_multiplicity
Br Br1 0.10708(4) 0.57378(3) 0.75261(3) 0.04064(14) Uani d . 1 1
O O1 0.2792(3) 0.61771(19) 0.0890(2) 0.0276(5) Uani d . 1 1
C C2 0.4038(4) 0.5584(2) 0.1524(3) 0.0227(6) Uani d . 1 1
C C3 0.3955(4) 0.5501(2) 0.2723(3) 0.0231(7) Uani d . 1 1
C C4 0.2625(4) 0.6123(2) 0.3462(3) 0.0222(6) Uani d . 1 1
H H4 0.3374 0.6693 0.3808 0.027 Uiso calc R 1 1
C C5 0.1122(4) 0.6604(2) 0.2682(3) 0.0240(7) Uani d . 1 1
C C6 -0.0442(5) 0.7082(3) 0.3160(4) 0.0295(8) Uani d . 1 1
H H6 -0.0573 0.7119 0.3998 0.035 Uiso calc R 1 1
C C7 -0.1813(5) 0.7506(3) 0.2423(4) 0.0360(8) Uani d . 1 1
H H7 -0.2868 0.7830 0.2760 0.043 Uiso calc R 1 1
C C8 -0.1636(5) 0.7455(3) 0.1208(4) 0.0348(8) Uani d . 1 1
H H8 -0.2588 0.7729 0.0709 0.042 Uiso calc R 1 1
C C9 -0.0093(5) 0.7010(3) 0.0707(3) 0.0299(7) Uani d . 1 1
H H9 0.0040 0.6986 -0.0131 0.036 Uiso calc R 1 1
C C10 0.1272(5) 0.6595(2) 0.1459(3) 0.0246(7) Uani d . 1 1
C C11 0.5043(4) 0.4747(2) 0.3365(3) 0.0227(6) Uani d . 1 1
H H11 0.5940 0.4370 0.2934 0.027 Uiso calc R 1 1
C C12 0.4863(4) 0.4550(2) 0.4530(3) 0.0237(7) Uani d . 1 1
C C13 0.3483(4) 0.5097(3) 0.5309(3) 0.0234(7) Uani d . 1 1
H H13 0.2916 0.4581 0.5847 0.028 Uiso calc R 1 1
C C14 0.1891(4) 0.5519(2) 0.4502(3) 0.0251(7) Uani d . 1 1
H H14 0.1088 0.5973 0.4991 0.030 Uiso calc R 1 1
N N14 0.0711(4) 0.4609(3) 0.4096(3) 0.0340(7) Uani d . 1 1
O O141 0.0475(4) 0.4442(2) 0.3057(3) 0.0426(7) Uani d . 1 1
O O142 0.0106(6) 0.4048(4) 0.4866(4) 0.0808(14) Uani d . 1 1
C C15 0.5881(5) 0.3690(2) 0.5044(3) 0.0261(7) Uani d . 1 1
H H15 0.6739 0.3343 0.4551 0.031 Uiso calc R 1 1
O O15 0.5706(4) 0.33907(19) 0.6056(2) 0.0329(6) Uani d . 1 1
C C21 0.5311(4) 0.5078(2) 0.0706(3) 0.0233(7) Uani d . 1 1
C C22 0.7220(5) 0.4978(3) 0.0954(3) 0.0286(7) Uani d . 1 1
H H22 0.7722 0.5223 0.1684 0.034 Uiso calc R 1 1
C C23 0.8374(5) 0.4526(3) 0.0140(4) 0.0368(8) Uani d . 1 1
H H23 0.9667 0.4448 0.0318 0.044 Uiso calc R 1 1
C C24 0.7662(5) 0.4180(3) -0.0946(3) 0.0341(8) Uani d . 1 1
H H24 0.8465 0.3878 -0.1511 0.041 Uiso calc R 1 1
C C25 0.5773(5) 0.4282(3) -0.1190(3) 0.0333(8) Uani d . 1 1
H H25 0.5278 0.4044 -0.1926 0.040 Uiso calc R 1 1
C C26 0.4612(5) 0.4722(3) -0.0384(3) 0.0283(7) Uani d . 1 1
H H26 0.3319 0.4788 -0.0565 0.034 Uiso calc R 1 1
C C31 0.4333(4) 0.5917(2) 0.6090(3) 0.0235(7) Uani d . 1 1
C C32 0.3449(5) 0.6269(3) 0.7118(3) 0.0311(7) Uani d . 1 1
C C33 0.4251(6) 0.6979(3) 0.7875(3) 0.0379(9) Uani d . 1 1
H H33 0.3617 0.7194 0.8569 0.046 Uiso calc R 1 1
C C34 0.5987(6) 0.7368(3) 0.7604(4) 0.0415(10) Uani d . 1 1
H H34 0.6563 0.7848 0.8120 0.050 Uiso calc R 1 1
C C35 0.6882(6) 0.7064(3) 0.6592(4) 0.0362(8) Uani d . 1 1
H H35 0.8062 0.7345 0.6399 0.043 Uiso calc R 1 1
C C36 0.6062(5) 0.6344(3) 0.5846(3) 0.0295(7) Uani d . 1 1
H H36 0.6703 0.6138 0.5152 0.035 Uiso calc R 1 1

loop_
_atom_site_aniso_label
_atom_site_aniso_U_11
_atom_site_aniso_U_22
_atom_site_aniso_U_33
_atom_site_aniso_U_12
_atom_site_aniso_U_13
_atom_site_aniso_U_23
Br1 0.03347(18) 0.0590(2) 0.02960(18) 0.0109(2) 0.00755(12) 0.0032(2)
O1 0.0266(11) 0.0314(11) 0.0249(12) 0.0089(9) 0.0029(9) 0.0033(10)
C2 0.0192(13) 0.0208(17) 0.0281(15) 0.0000(12) -0.0017(11) 0.0022(14)
C3 0.0187(13) 0.0227(19) 0.0279(16) 0.0003(11) -0.0009(12) -0.0020(12)
C4 0.0207(14) 0.0209(14) 0.0248(16) 0.0016(11) -0.0025(12) -0.0020(12)
C5 0.0245(16) 0.0178(14) 0.0296(18) 0.0003(12) 0.0014(14) -0.0013(13)
C6 0.0309(18) 0.0262(17) 0.0315(19) 0.0088(14) 0.0010(16) -0.0020(14)
C7 0.0290(17) 0.0307(18) 0.048(2) 0.0116(15) 0.0011(16) 0.0000(16)
C8 0.0317(18) 0.0312(18) 0.041(2) 0.0104(16) -0.0047(16) 0.0036(16)
C9 0.0307(17) 0.0264(17) 0.0324(19) 0.0023(14) -0.0041(14) 0.0029(14)
C10 0.0232(15) 0.0189(15) 0.0317(18) 0.0020(12) -0.0009(13) 0.0000(13)
C11 0.0157(13) 0.0228(15) 0.0297(18) -0.0001(12) -0.0018(12) -0.0021(13)
C12 0.0187(14) 0.0226(15) 0.0296(17) 0.0011(12) -0.0008(13) -0.0019(13)
C13 0.0204(15) 0.0282(16) 0.0218(16) 0.0021(12) -0.0004(12) 0.0000(13)
C14 0.0187(13) 0.030(2) 0.0268(15) 0.0019(12) -0.0004(11) -0.0008(13)
N14 0.0192(13) 0.0451(18) 0.0375(18) -0.0102(13) -0.0045(13) 0.0108(15)
O141 0.0450(16) 0.0380(15) 0.0445(18) -0.0127(13) -0.0067(15) -0.0049(13)
O142 0.077(3) 0.105(3) 0.060(2) -0.062(2) -0.013(2) 0.030(2)
C15 0.0223(15) 0.0235(16) 0.0324(19) 0.0020(12) -0.0031(13) -0.0030(14)
O15 0.0415(14) 0.0308(12) 0.0264(14) 0.0070(11) 0.0000(11) 0.0040(10)
C21 0.0254(16) 0.0184(15) 0.0260(16) 0.0008(12) 0.0010(13) 0.0007(13)
C22 0.0247(16) 0.0304(17) 0.0306(18) -0.0027(13) 0.0010(13) -0.0031(14)
C23 0.0259(17) 0.0379(19) 0.047(2) 0.0003(15) 0.0061(16) -0.0034(17)
C24 0.0381(19) 0.0295(17) 0.035(2) 0.0041(15) 0.0103(16) -0.0060(16)
C25 0.043(2) 0.0305(19) 0.0262(18) 0.0017(16) -0.0006(16) -0.0034(14)
C26 0.0260(16) 0.0315(18) 0.0273(17) 0.0003(14) -0.0022(13) 0.0011(14)
C31 0.0249(13) 0.0236(19) 0.0219(14) 0.0060(12) -0.0040(11) 0.0024(13)
C32 0.0339(17) 0.0328(18) 0.0266(17) 0.0082(15) -0.0032(14) 0.0022(15)
C33 0.055(2) 0.034(2) 0.0239(18) 0.0143(18) -0.0043(16) -0.0057(15)
C34 0.055(2) 0.0288(18) 0.040(2) 0.0041(18) -0.0176(19) -0.0057(17)
C35 0.0363(19) 0.0274(17) 0.044(2) -0.0001(15) -0.0141(17) -0.0030(16)
C36 0.0270(16) 0.0294(18) 0.0321(19) 0.0024(14) -0.0041(14) -0.0004(15)

loop_
_atom_type_symbol
_atom_type_description
_atom_type_scat_dispersion_real
_atom_type_scat_dispersion_imag
_atom_type_scat_source
C C 0.0033 0.0016 'International Tables Vol C Tables 4.2.6.8 and 6.1.1.4'
H H 0.0000 0.0000 'International Tables Vol C Tables 4.2.6.8 and 6.1.1.4'
Br Br -0.2901 2.4595 'International Tables Vol C Tables 4.2.6.8 and 6.1.1.4'
N N 0.0061 0.0033 'International Tables Vol C Tables 4.2.6.8 and 6.1.1.4'
O O 0.0106 0.0060 'International Tables Vol C Tables 4.2.6.8 and 6.1.1.4'

loop_
_geom_angle_atom_site_label_1
_geom_angle_atom_site_label_2
_geom_angle_atom_site_label_3
_geom_angle
C2 O1 C10 119.6(3)
C3 C2 O1 121.7(3)
C3 C2 C21 128.5(3)
O1 C2 C21 109.7(3)
C2 C3 C11 121.5(3)
C2 C3 C4 122.5(3)
C11 C3 C4 115.9(3)
C3 C4 C14 111.3(3)
C3 C4 C5 110.8(3)
C14 C4 C5 114.6(3)
C3 C4 H4 106.5
C14 C4 H4 106.5
C5 C4 H4 106.5
C10 C5 C6 117.3(3)
C10 C5 C4 120.6(3)
C6 C5 C4 122.1(3)
C7 C6 C5 121.0(4)
C7 C6 H6 119.5
C5 C6 H6 119.5
C8 C7 C6 119.9(3)
C8 C7 H7 120.1
C6 C7 H7 120.1
C9 C8 C7 120.7(3)
C9 C8 H8 119.7
C7 C8 H8 119.7
C8 C9 C10 118.6(3)
C8 C9 H9 120.7
C10 C9 H9 120.7
C5 C10 O1 122.3(3)
C5 C10 C9 122.5(3)
O1 C10 C9 115.1(3)
C12 C11 C3 124.1(3)
C12 C11 H11 117.9
C3 C11 H11 117.9
C11 C12 C15 118.9(3)
C11 C12 C13 122.9(3)
C15 C12 C13 117.8(3)
C12 C13 C31 114.6(3)
C12 C13 C14 108.2(3)
C31 C13 C14 111.7(3)
C12 C13 H13 107.4
C31 C13 H13 107.4
C14 C13 H13 107.4
C4 C14 N14 112.2(3)
C4 C14 C13 112.5(3)
N14 C14 C13 106.9(3)
C4 C14 H14 108.4
N14 C14 H14 108.4
C13 C14 H14 108.4
O141 N14 O142 122.1(3)
O141 N14 C14 120.3(3)
O142 N14 C14 117.5(3)
O15 C15 C12 124.6(3)
O15 C15 H15 117.7
C12 C15 H15 117.7
C22 C21 C26 118.8(3)
C22 C21 C2 122.2(3)
C26 C21 C2 119.0(3)
C23 C22 C21 120.1(3)
C23 C22 H22 120.0
C21 C22 H22 120.0
C22 C23 C24 120.5(3)
C22 C23 H23 119.7
C24 C23 H23 119.7
C25 C24 C23 119.3(3)
C25 C24 H24 120.3
C23 C24 H24 120.3
C26 C25 C24 120.6(3)
C26 C25 H25 119.7
C24 C25 H25 119.7
C25 C26 C21 120.7(3)
C25 C26 H26 119.7
C21 C26 H26 119.7
C36 C31 C32 116.0(3)
C36 C31 C13 121.8(3)
C32 C31 C13 122.1(3)
C33 C32 C31 122.9(4)
C33 C32 Br1 117.8(3)
C31 C32 Br1 119.3(3)
C34 C33 C32 118.9(4)
C34 C33 H33 120.6
C32 C33 H33 120.6
C35 C34 C33 120.2(4)
C35 C34 H34 119.9
C33 C34 H34 119.9
C34 C35 C36 120.1(4)
C34 C35 H35 119.9
C36 C35 H35 119.9
C31 C36 C35 121.9(3)
C31 C36 H36 119.1
C35 C36 H36 119.1

loop_
_geom_bond_atom_site_label_1
_geom_bond_atom_site_label_2
_geom_bond_distance
Br1 C32 1.902(4)
O1 C2 1.379(4)
O1 C10 1.383(4)
C2 C3 1.356(4)
C2 C21 1.464(4)
C3 C11 1.451(4)
C3 C4 1.514(4)
C4 C14 1.515(5)
C4 C5 1.520(4)
C4 H4 1.0000
C5 C10 1.382(5)
C5 C6 1.398(5)
C6 C7 1.394(5)
C6 H6 0.9500
C7 C8 1.377(6)
C7 H7 0.9500
C8 C9 1.377(5)
C8 H8 0.9500
C9 C10 1.397(5)
C9 H9 0.9500
C11 C12 1.345(5)
C11 H11 0.9500
C12 C15 1.465(5)
C12 C13 1.511(4)
C13 C31 1.517(4)
C13 C14 1.553(4)
C13 H13 1.0000
C14 N14 1.534(4)
C14 H14 1.0000
N14 O141 1.201(4)
N14 O142 1.223(5)
C15 O15 1.213(4)
C15 H15 0.9500
C21 C22 1.398(5)
C21 C26 1.401(5)
C22 C23 1.377(5)
C22 H22 0.9500
C23 C24 1.395(6)
C23 H23 0.9500
C24 C25 1.383(5)
C24 H24 0.9500
C25 C26 1.367(5)
C25 H25 0.9500
C26 H26 0.9500
C31 C36 1.390(5)
C31 C32 1.404(5)
C32 C33 1.387(6)
C33 C34 1.383(6)
C33 H33 0.9500
C34 C35 1.373(6)
C34 H34 0.9500
C35 C36 1.393(5)
C35 H35 0.9500
C36 H36 0.9500

loop_
_geom_hbond_atom_site_label_D
_geom_hbond_atom_site_label_H
_geom_hbond_atom_site_label_A
_geom_hbond_site_symmetry_A
_geom_hbond_distance_DH
_geom_hbond_distance_HA
_geom_hbond_distance_DA
_geom_hbond_angle_DHA
C4 H4 O15 2_656 1.00 2.34 3.266(4) 153.5
C7 H7 O15 2_556 0.95 2.55 3.487(5) 168.4
C25 H25 O15 1_554 0.95 2.45 3.314(4) 150.9

loop_
_geom_torsion_atom_site_label_1
_geom_torsion_atom_site_label_2
_geom_torsion_atom_site_label_3
_geom_torsion_atom_site_label_4
_geom_torsion
C10 O1 C2 C3 -8.5(4)
C10 O1 C2 C21 169.5(3)
O1 C2 C3 C11 169.1(3)
C21 C2 C3 C11 -8.6(5)
O1 C2 C3 C4 -6.0(5)
C21 C2 C3 C4 176.3(3)
C2 C3 C4 C14 143.9(3)
C11 C3 C4 C14 -31.4(4)
C2 C3 C4 C5 15.1(4)
C11 C3 C4 C5 -160.2(3)
C3 C4 C5 C10 -11.3(4)
C14 C4 C5 C10 -138.3(3)
C3 C4 C5 C6 169.7(3)
C14 C4 C5 C6 42.7(4)
C10 C5 C6 C7 1.7(5)
C4 C5 C6 C7 -179.2(3)
C5 C6 C7 C8 0.1(6)
C6 C7 C8 C9 -1.6(6)
C7 C8 C9 C10 1.2(6)
C6 C5 C10 O1 177.6(3)
C4 C5 C10 O1 -1.5(5)
C6 C5 C10 C9 -2.2(5)
C4 C5 C10 C9 178.7(3)
C2 O1 C10 C5 12.3(5)
C2 O1 C10 C9 -167.9(3)
C8 C9 C10 C5 0.8(5)
C8 C9 C10 O1 -179.0(3)
C2 C3 C11 C12 -172.0(3)
C4 C3 C11 C12 3.3(4)
C3 C11 C12 C15 172.8(3)
C3 C11 C12 C13 0.2(5)
C11 C12 C13 C31 -101.9(4)
C15 C12 C13 C31 85.4(4)
C11 C12 C13 C14 23.4(4)
C15 C12 C13 C14 -149.3(3)
C3 C4 C14 N14 -64.0(3)
C5 C4 C14 N14 62.7(3)
C3 C4 C14 C13 56.5(3)
C5 C4 C14 C13 -176.7(3)
C12 C13 C14 C4 -51.2(3)
C31 C13 C14 C4 75.8(3)
C12 C13 C14 N14 72.3(3)
C31 C13 C14 N14 -160.7(3)
C4 C14 N14 O141 0.6(4)
C13 C14 N14 O141 -123.1(3)
C4 C14 N14 O142 177.4(4)
C13 C14 N14 O142 53.7(5)
C11 C12 C15 O15 -173.6(3)
C13 C12 C15 O15 -0.6(5)
C3 C2 C21 C22 -43.0(5)
O1 C2 C21 C22 139.1(3)
C3 C2 C21 C26 139.9(3)
O1 C2 C21 C26 -38.0(4)
C26 C21 C22 C23 -0.8(5)
C2 C21 C22 C23 -177.9(3)
C21 C22 C23 C24 1.2(6)
C22 C23 C24 C25 -1.0(6)
C23 C24 C25 C26 0.4(6)
C24 C25 C26 C21 0.0(5)
C22 C21 C26 C25 0.2(5)
C2 C21 C26 C25 177.4(3)
C12 C13 C31 C36 19.3(4)
C14 C13 C31 C36 -104.2(3)
C12 C13 C31 C32 -158.9(3)
C14 C13 C31 C32 77.7(4)
C36 C31 C32 C33 -1.8(5)
C13 C31 C32 C33 176.5(3)
C36 C31 C32 Br1 179.7(2)
C13 C31 C32 Br1 -2.1(4)
C31 C32 C33 C34 0.8(6)
Br1 C32 C33 C34 179.3(3)
C32 C33 C34 C35 0.9(6)
C33 C34 C35 C36 -1.4(6)
C32 C31 C36 C35 1.2(5)
C13 C31 C36 C35 -177.1(3)
C34 C35 C36 C31 0.4(5)
